data_4000997
loop_
_publ_author_name
'Shao, Xiangfeng'
'Yoshida, Yukihiro'
'Nakano, Yoshiaki'
'Yamochi, Hideki'
'Sakata, Masafumi'
'Maesato, Mitsuhiko'
'Otsuka, Akihiro'
'Saito, Gunzi'
'Koshihara, Shin-ya'

_publ_section_title
;
 Prediction of the Electronic Structure via Molecular Stacking Mode of
 Radical Cation Salts Based on Asymmetric Donor Molecule MeEDO-TTF
;
_journal_issue 6
_journal_name_full 'Chemistry of Materials'
_journal_page_first 1085
_journal_paper_doi 10.1021/cm803180x
_journal_volume 21
_journal_year 2009
_chemical_formula_moiety 'C45 H40 Cl8 Co2 O10 S20'
_chemical_formula_sum 'C45 H40 Cl8 Co2 O10 S20'
_chemical_formula_weight 1783.43
_chemical_name_common (MeEDO-TTF)5(CoCl4)2
_chemical_name_systematic
;
 (MeEDO-TTF)5(CoCl4)2
;
_chemical_temperature_decomposition 472
_space_group_IT_number 1
_symmetry_cell_setting triclinic
_symmetry_space_group_name_Hall 'P 1'
_symmetry_space_group_name_H-M 'P 1'
_atom_sites_solution_hydrogens geom
_atom_sites_solution_primary direct
_atom_sites_solution_secondary difmap
_audit_creation_method SHELXL-97
_cell_angle_alpha 112.353(6)
_cell_angle_beta 100.095(7)
_cell_angle_gamma 96.184(6)
_cell_formula_units_Z 1
_cell_length_a 8.3510(8)
_cell_length_b 14.3720(14)
_cell_length_c 15.4210(19)
_cell_measurement_temperature 293(2)
_cell_volume 1654.1(3)
_computing_cell_refinement 'SHELXL-97 (Sheldrick, 1997)'
_computing_data_collection 'SHELXL-97 (Sheldrick, 1997)'
_computing_data_reduction 'SHELXL-97 (Sheldrick, 1997)'
_computing_molecular_graphics 'Ortep-3 for windows (Farrugia, 1997)'
_computing_publication_material 'Ortep-3 for windows (Farrugia, 1997)'
_computing_structure_refinement 'SHELXL-97 (Sheldrick, 1997)'
_computing_structure_solution 'SIR 2004'
_diffrn_ambient_temperature 293(2)
_diffrn_detector_area_resol_mean 12.5
_diffrn_measured_fraction_theta_full 0.913
_diffrn_measured_fraction_theta_max 0.913
_diffrn_measurement_device_type 'Mac Science DIP-2020'
_diffrn_measurement_method ' flat imaging plate'
_diffrn_radiation_monochromator graphite
_diffrn_radiation_source 'fine-focus sealed tube'
_diffrn_radiation_type MoK\a
_diffrn_radiation_wavelength 0.71073
_diffrn_reflns_av_R_equivalents 0.0000
_diffrn_reflns_av_sigmaI/netI 0.0723
_diffrn_reflns_limit_h_max 10
_diffrn_reflns_limit_h_min -10
_diffrn_reflns_limit_k_max 17
_diffrn_reflns_limit_k_min -17
_diffrn_reflns_limit_l_max 19
_diffrn_reflns_limit_l_min -17
_diffrn_reflns_number 9738
_diffrn_reflns_theta_full 26.00
_diffrn_reflns_theta_max 26.00
_diffrn_reflns_theta_min 2.60
_exptl_absorpt_coefficient_mu 1.508
_exptl_absorpt_correction_T_max 0.927
_exptl_absorpt_correction_T_min 0.703
_exptl_absorpt_correction_type none
_exptl_crystal_colour black
_exptl_crystal_density_diffrn 1.790
_exptl_crystal_density_meas ?
_exptl_crystal_density_method 'not measured'
_exptl_crystal_description 'elongated plate'
_exptl_crystal_F_000 900
_exptl_crystal_size_max 0.50
_exptl_crystal_size_mid 0.20
_exptl_crystal_size_min 0.05
_refine_diff_density_max 1.459
_refine_diff_density_min -0.560
_refine_diff_density_rms 0.089
_refine_ls_abs_structure_details 'Flack H D (1983), Acta Cryst. A39, 876-881'
_refine_ls_abs_structure_Flack 0.24(4)
_refine_ls_extinction_method none
_refine_ls_goodness_of_fit_ref 1.0420
_refine_ls_hydrogen_treatment constr
_refine_ls_matrix_type full
_refine_ls_number_parameters 767
_refine_ls_number_reflns 9738
_refine_ls_number_restraints 55
_refine_ls_restrained_S_all 1.043
_refine_ls_R_factor_all 0.0975
_refine_ls_R_factor_gt 0.0597
_refine_ls_shift/su_max 0.000
_refine_ls_shift/su_mean 0.000
_refine_ls_structure_factor_coef Fsqd
_refine_ls_weighting_details 'calc w=1/[\s^2^(Fo^2^)+(0.0615P)^2^+3.2908P] where P=(Fo^2^+2Fc^2^)/3'
_refine_ls_weighting_scheme calc
_refine_ls_wR_factor_gt 0.1392
_refine_ls_wR_factor_ref 0.1602
_reflns_number_gt 6499
_reflns_number_total 9738
_reflns_threshold_expression >2sigma(I)
_cod_data_source_file cm803180x_si_001.cif
_cod_data_source_block (MeEDO-TTF)5(CoCl4)2
_cod_depositor_comments
;
The following automatic conversions were performed:

'_chemical_melting_point' tag was changed to
'_chemical_temperature_decomposition' since the value had been '472
(decompose)'. The value '472 (decompose)' was changed to '472'.

Automatic conversion script
Id: cif_fix_values 1715 2011-07-08 13:25:40Z adriana 

The following automatic conversions were performed:

'_exptl_crystal_density_meas' value 'not measured' was changed to '?'
- the value is perceived as not measured.

Automatic conversion script
Id: cif_fix_values 3008 2015-01-20 13:52:24Z robertas 
;
_cod_original_sg_symbol_H-M P1
_cod_database_code 4000997

loop_
_symmetry_equiv_pos_as_xyz
'x, y, z'

loop_
_atom_site_label
_atom_site_type_symbol
_atom_site_fract_x
_atom_site_fract_y
_atom_site_fract_z
_atom_site_U_iso_or_equiv
_atom_site_adp_type
_atom_site_occupancy
_atom_site_symmetry_multiplicity
_atom_site_calc_flag
_atom_site_refinement_flags
S1A S -0.1359(6) 0.8561(3) 0.2876(3) 0.0832(15) Uani 1 1 d D
S2A S 0.0291(5) 0.6915(3) 0.2975(3) 0.0567(10) Uani 1 1 d D
S3A S 0.0090(5) 0.9848(3) 0.5191(3) 0.0587(10) Uani 1 1 d .
S4A S 0.1944(4) 0.8219(2) 0.5201(2) 0.0468(9) Uani 1 1 d .
O1A O 0.1411(13) 1.0892(7) 0.7048(7) 0.058(3) Uani 1 1 d .
O2A O 0.3305(15) 0.9335(8) 0.7051(8) 0.069(3) Uani 1 1 d .
C1A C -0.0037(14) 0.8134(7) 0.3581(7) 0.047(3) Uani 1 1 d D
C2A C 0.0591(16) 0.8694(9) 0.4533(8) 0.046(3) Uani 1 1 d D
C3A C 0.1366(17) 1.0019(9) 0.6247(10) 0.054(4) Uani 1 1 d D
C4A C 0.2215(17) 0.9295(9) 0.6326(10) 0.053(4) Uani 1 1 d D
C5A C -0.136(2) 0.7546(9) 0.1790(9) 0.100(6) Uani 1 1 d DU
C6A C -0.088(2) 0.6705(10) 0.1856(8) 0.074(5) Uani 1 1 d D
H6A H -0.1162 0.6065 0.1341 0.089 Uiso 1 1 calc .
C7A C 0.247(3) 1.0972(16) 0.7818(12) 0.145(11) Uani 1 1 d D
H7A1 H 0.1915 1.1211 0.8341 0.174 Uiso 1 1 calc .
H7A2 H 0.3362 1.1534 0.7944 0.174 Uiso 1 1 calc .
C8A C 0.331(3) 1.0156(13) 0.7958(12) 0.118(8) Uani 1 1 d D
H8A1 H 0.4441 1.0455 0.8323 0.141 Uiso 1 1 calc .
H8A2 H 0.2743 0.9877 0.8331 0.141 Uiso 1 1 calc .
C9A C -0.237(3) 0.7505(13) 0.0808(11) 0.134(9) Uani 1 1 d .
H9A1 H -0.1769 0.7251 0.0317 0.160 Uiso 1 1 calc .
H9A2 H -0.2538 0.8180 0.0888 0.160 Uiso 1 1 calc .
H9A3 H -0.3428 0.7057 0.0621 0.160 Uiso 1 1 calc .
S1B S 0.6650(5) 0.8483(3) 0.5587(3) 0.0596(10) Uani 1 1 d .
S2B S 0.8710(4) 0.6938(3) 0.5462(3) 0.0512(9) Uani 1 1 d .
S3B S 0.4996(5) 0.7314(3) 0.3343(3) 0.0612(10) Uani 1 1 d .
S4B S 0.6930(4) 0.5697(3) 0.3199(3) 0.0524(9) Uani 1 1 d .
O1B O 0.3402(12) 0.6272(8) 0.1506(8) 0.068(3) Uani 1 1 d .
O2B O 0.5312(15) 0.4679(9) 0.1375(9) 0.076(3) Uani 1 1 d .
C1B C 0.7150(15) 0.7327(11) 0.4844(9) 0.066(5) Uani 1 1 d D
C2B C 0.6445(14) 0.6830(10) 0.3894(8) 0.041(3) Uani 1 1 d D
C3B C 0.4621(18) 0.6279(11) 0.2242(11) 0.064(4) Uani 1 1 d D
C4B C 0.5495(16) 0.5518(10) 0.2153(11) 0.054(4) Uani 1 1 d D
C5B C 0.7964(14) 0.8631(9) 0.6674(9) 0.048(3) Uani 1 1 d D
C6B C 0.8915(17) 0.7930(9) 0.6626(10) 0.051(4) Uani 1 1 d D
H6B H 0.9643 0.7959 0.7170 0.062 Uiso 1 1 calc .
C7B C 0.2982(18) 0.5251(12) 0.0769(10) 0.057(4) Uani 1 1 d .
H7B1 H 0.2318 0.5267 0.0193 0.068 Uiso 1 1 calc .
H7B2 H 0.2292 0.4830 0.0978 0.068 Uiso 1 1 calc .
C8B C 0.4357(19) 0.4755(12) 0.0508(11) 0.064(4) Uani 1 1 d .
H8B1 H 0.5059 0.5153 0.0283 0.077 Uiso 1 1 calc .
H8B2 H 0.3945 0.4077 -0.0006 0.077 Uiso 1 1 calc .
C9B C 0.7877(19) 0.9530(14) 0.7562(10) 0.067(5) Uani 1 1 d .
H9B1 H 0.7557 1.0068 0.7386 0.081 Uiso 1 1 calc .
H9B2 H 0.8943 0.9774 0.8006 0.081 Uiso 1 1 calc .
H9B3 H 0.7074 0.9321 0.7861 0.081 Uiso 1 1 calc .
S1C S 0.3142(6) 0.2588(3) 0.5625(3) 0.0719(12) Uani 1 1 d .
S2C S 0.1383(4) 0.4219(3) 0.5588(3) 0.0527(9) Uani 1 1 d .
S3C S 0.1491(4) 0.1285(3) 0.3355(3) 0.0502(9) Uani 1 1 d .
S4C S -0.0346(4) 0.2903(2) 0.3357(2) 0.0439(8) Uani 1 1 d .
O1C O 0.0009(13) 0.0226(8) 0.1510(8) 0.074(3) Uani 1 1 d .
O2C O -0.1822(10) 0.1831(7) 0.1543(6) 0.051(2) Uani 1 1 d .
C1C C 0.1790(16) 0.3023(8) 0.4950(8) 0.050(4) Uani 1 1 d D
C2C C 0.1045(15) 0.2483(9) 0.4005(7) 0.041(3) Uani 1 1 d D
C3C C 0.0113(15) 0.1084(9) 0.2278(9) 0.042(3) Uani 1 1 d D
C4C C -0.0738(14) 0.1843(9) 0.2330(8) 0.041(3) Uani 1 1 d D
C5C C 0.3521(15) 0.3657(7) 0.6710(7) 0.055(3) Uani 1 1 d D
C6C C 0.255(2) 0.4346(11) 0.6650(12) 0.091(6) Uani 1 1 d D
H6C H 0.2539 0.4902 0.7210 0.110 Uiso 1 1 calc .
C7C C -0.0821(18) 0.0275(15) 0.0594(11) 0.089(6) Uani 1 1 d D
H7C1 H -0.0017 0.0600 0.0361 0.107 Uiso 1 1 calc .
H7C2 H -0.1274 -0.0414 0.0107 0.107 Uiso 1 1 calc .
C8C C -0.217(2) 0.0867(12) 0.0760(11) 0.083(5) Uani 1 1 d D
H8C1 H -0.2576 0.0967 0.0178 0.100 Uiso 1 1 calc .
H8C2 H -0.3073 0.0445 0.0839 0.100 Uiso 1 1 calc .
C9C C 0.464(2) 0.3663(12) 0.7512(12) 0.089(5) Uani 1 1 d .
H9C1 H 0.5748 0.3764 0.7433 0.107 Uiso 1 1 calc .
H9C2 H 0.4384 0.3019 0.7560 0.107 Uiso 1 1 calc .
H9C3 H 0.4537 0.4208 0.8088 0.107 Uiso 1 1 calc .
S1D S 0.4947(5) 0.2693(4) 0.2982(3) 0.0644(11) Uani 1 1 d .
S2D S 0.2881(4) 0.4205(3) 0.3091(3) 0.0570(10) Uani 1 1 d .
S3D S 0.6644(5) 0.3862(3) 0.5225(3) 0.0655(11) Uani 1 1 d .
S4D S 0.4706(5) 0.5476(3) 0.5368(3) 0.0608(10) Uani 1 1 d .
O1D O 0.8151(13) 0.4890(7) 0.7048(7) 0.058(3) Uani 1 1 d .
O2D O 0.6237(12) 0.6455(7) 0.7202(7) 0.054(2) Uani 1 1 d .
C1D C 0.4391(14) 0.3778(11) 0.3678(7) 0.048(4) Uani 1 1 d D
C2D C 0.5172(19) 0.4337(12) 0.4620(9) 0.064(4) Uani 1 1 d D
C3D C 0.6993(15) 0.4860(10) 0.6333(10) 0.047(3) Uani 1 1 d D
C4D C 0.6137(18) 0.5623(11) 0.6399(12) 0.056(4) Uani 1 1 d D
C5D C 0.3645(16) 0.2530(12) 0.1922(11) 0.063(4) Uani 1 1 d D
C6D C 0.2713(15) 0.3259(12) 0.2028(10) 0.060(4) Uani 1 1 d D
H6D H 0.1960 0.3228 0.1492 0.072 Uiso 1 1 calc .
C7D C 0.874(2) 0.5924(12) 0.7870(12) 0.067(4) Uani 1 1 d .
H7D1 H 0.9524 0.6350 0.7714 0.081 Uiso 1 1 calc .
H7D2 H 0.9282 0.5857 0.8447 0.081 Uiso 1 1 calc .
C8D C 0.7232(18) 0.6394(13) 0.8026(11) 0.065(4) Uani 1 1 d .
H8D1 H 0.6542 0.6000 0.8260 0.079 Uiso 1 1 calc .
H8D2 H 0.7591 0.7082 0.8531 0.079 Uiso 1 1 calc .
C9D C 0.357(2) 0.1629(16) 0.0997(14) 0.083(5) Uani 1 1 d .
H9D1 H 0.3777 0.1869 0.0518 0.100 Uiso 1 1 calc .
H9D2 H 0.2493 0.1198 0.0776 0.100 Uiso 1 1 calc .
H9D3 H 0.4396 0.1244 0.1108 0.100 Uiso 1 1 calc .
S1E S 0.8702(6) 0.2210(4) 0.5950(4) 0.0770(13) Uani 1 1 d .
S2E S 0.6070(6) 0.1233(4) 0.6517(4) 0.0851(15) Uani 1 1 d .
S3E S 0.6905(4) 0.0861(2) 0.3661(2) 0.0588(7) Uani 1 1 d .
S4E S 0.4188(4) -0.0100(2) 0.4267(3) 0.0586(7) Uani 1 1 d .
O1E O 0.5485(9) -0.0164(6) 0.2005(5) 0.0318(18) Uani 1 1 d .
O2E O 0.2812(8) -0.1145(5) 0.2563(5) 0.0307(18) Uani 1 1 d .
C1E C 0.6867(15) 0.1338(10) 0.5546(8) 0.059(3) Uani 1 1 d DU
C2E C 0.6080(13) 0.0757(8) 0.4596(7) 0.052(2) Uani 1 1 d DU
C3E C 0.5321(13) -0.0054(8) 0.2777(9) 0.058(3) Uani 1 1 d D
C4E C 0.4126(13) -0.0493(9) 0.3029(8) 0.055(3) Uani 1 1 d D
C5E C 0.8913(15) 0.2547(11) 0.7166(10) 0.054(3) Uani 1 1 d DU
C6E C 0.7626(16) 0.2170(14) 0.7390(8) 0.095(6) Uani 1 1 d D
H6E H 0.7555 0.2413 0.8031 0.113 Uiso 1 1 calc .
C7E C 0.400(2) -0.0854(15) 0.1193(15) 0.105(6) Uani 1 1 d DU
H7E1 H 0.3421 -0.0428 0.0940 0.125 Uiso 1 1 calc .
H7E2 H 0.4415 -0.1319 0.0676 0.125 Uiso 1 1 calc .
C8E C 0.278(2) -0.1474(12) 0.1455(10) 0.072(5) Uani 1 1 d D
H8E1 H 0.2951 -0.2176 0.1198 0.086 Uiso 1 1 calc .
H8E2 H 0.1684 -0.1470 0.1128 0.086 Uiso 1 1 calc .
C9E C 1.0365(13) 0.3309(8) 0.7834(8) 0.056(3) Uani 1 1 d .
H9E1 H 1.0805 0.3707 0.7521 0.067 Uiso 1 1 calc .
H9E2 H 1.1195 0.2966 0.8025 0.067 Uiso 1 1 calc .
H9E3 H 1.0047 0.3753 0.8394 0.067 Uiso 1 1 calc .
Co1 Co 0.8420(2) 0.35264(13) 0.02027(12) 0.0498(5) Uani 1 1 d .
Co2 Co 0.3097(2) 0.75824(12) 0.84021(12) 0.0490(5) Uani 1 1 d .
Cl1 Cl 1.0347(5) 0.2551(4) -0.0316(3) 0.0800(13) Uani 1 1 d .
Cl2 Cl 0.8313(5) 0.4748(3) -0.0395(3) 0.0644(10) Uani 1 1 d .
Cl3 Cl 0.9328(5) 0.4350(3) 0.1853(2) 0.0558(9) Uani 1 1 d .
Cl4 Cl 0.5956(5) 0.2446(3) -0.0422(3) 0.0695(11) Uani 1 1 d .
Cl5 Cl 0.5549(5) 0.8673(3) 0.8992(3) 0.0661(10) Uani 1 1 d .
Cl6 Cl 0.1162(5) 0.8505(3) 0.8959(3) 0.0807(13) Uani 1 1 d .
Cl7 Cl 0.3266(5) 0.6352(3) 0.8988(3) 0.0595(9) Uani 1 1 d .
Cl8 Cl 0.2218(5) 0.6785(3) 0.6751(3) 0.0590(10) Uani 1 1 d .

loop_
_atom_site_aniso_label
_atom_site_aniso_U_11
_atom_site_aniso_U_22
_atom_site_aniso_U_33
_atom_site_aniso_U_23
_atom_site_aniso_U_13
_atom_site_aniso_U_12
S1A 0.118(4) 0.0371(18) 0.067(3) 0.0108(18) -0.028(2) 0.025(2)
S2A 0.068(2) 0.0397(18) 0.048(2) 0.0066(16) 0.0001(18) 0.0163(18)
S3A 0.063(2) 0.0408(19) 0.066(3) 0.0164(18) 0.005(2) 0.0221(18)
S4A 0.0457(19) 0.0369(18) 0.049(2) 0.0104(16) 0.0028(16) 0.0112(16)
O1A 0.081(7) 0.040(5) 0.036(5) -0.001(4) 0.007(5) 0.021(5)
O2A 0.091(8) 0.055(6) 0.062(7) 0.029(6) 0.002(6) 0.026(6)
C1A 0.042(6) 0.040(7) 0.053(9) 0.021(6) -0.006(6) 0.005(6)
C2A 0.036(6) 0.035(6) 0.055(9) 0.018(6) -0.006(6) -0.010(6)
C3A 0.055(8) 0.032(7) 0.052(9) -0.003(6) 0.004(6) 0.013(6)
C4A 0.062(8) 0.026(6) 0.057(10) 0.004(6) 0.012(7) 0.007(6)
C5A 0.101(6) 0.099(6) 0.100(6) 0.041(3) 0.021(2) 0.020(2)
C6A 0.116(13) 0.042(8) 0.043(9) 0.009(7) -0.022(8) 0.021(8)
C7A 0.139(17) 0.16(2) 0.046(10) -0.056(11) -0.012(10) 0.096(15)
C8A 0.24(3) 0.050(8) 0.045(9) 0.002(7) 0.031(12) 0.036(12)
C9A 0.24(2) 0.079(11) 0.047(9) 0.013(8) -0.047(12) 0.063(14)
S1B 0.0457(19) 0.073(3) 0.062(3) 0.029(2) 0.0052(18) 0.0264(19)
S2B 0.0422(18) 0.0474(19) 0.065(2) 0.0294(18) -0.0008(17) 0.0097(17)
S3B 0.062(2) 0.060(2) 0.054(2) 0.0164(19) -0.0024(19) 0.0294(19)
S4B 0.0433(18) 0.052(2) 0.061(2) 0.0257(18) -0.0005(17) 0.0163(17)
O1B 0.056(6) 0.073(7) 0.069(7) 0.027(6) -0.005(5) 0.029(6)
O2B 0.082(8) 0.064(7) 0.070(8) 0.016(6) 0.003(6) 0.031(6)
C1B 0.034(7) 0.061(9) 0.117(15) 0.044(10) 0.025(8) 0.023(7)
C2B 0.032(6) 0.056(8) 0.034(7) 0.017(6) 0.002(5) 0.019(6)
C3B 0.057(9) 0.068(10) 0.048(9) 0.004(7) -0.002(7) 0.027(8)
C4B 0.045(8) 0.042(8) 0.063(10) 0.018(7) -0.008(7) 0.008(7)
C5B 0.038(7) 0.055(8) 0.045(8) 0.024(6) -0.004(6) -0.002(6)
C6B 0.068(9) 0.034(6) 0.053(9) 0.021(6) 0.007(7) 0.009(6)
C7B 0.052(8) 0.057(8) 0.044(8) 0.018(7) -0.020(6) -0.007(7)
C8B 0.069(10) 0.062(9) 0.050(9) 0.019(8) -0.011(7) 0.022(8)
C9B 0.066(9) 0.107(13) 0.034(8) 0.029(8) 0.006(6) 0.045(9)
S1C 0.081(3) 0.0396(19) 0.070(3) 0.0130(19) -0.023(2) 0.0117(19)
S2C 0.057(2) 0.0403(18) 0.053(2) 0.0152(17) 0.0011(17) 0.0143(17)
S3C 0.051(2) 0.0360(17) 0.054(2) 0.0097(16) 0.0042(17) 0.0141(16)
S4C 0.0369(16) 0.0387(18) 0.049(2) 0.0107(16) 0.0063(15) 0.0139(15)
O1C 0.066(6) 0.056(6) 0.079(8) 0.004(6) 0.011(6) 0.023(5)
O2C 0.043(5) 0.049(5) 0.038(5) -0.002(4) -0.003(4) 0.011(4)
C1C 0.053(8) 0.034(7) 0.060(9) 0.016(6) 0.016(7) 0.011(6)
C2C 0.047(7) 0.037(6) 0.041(8) 0.014(6) 0.012(6) 0.020(6)
C3C 0.044(7) 0.040(7) 0.039(8) 0.014(6) 0.014(6) 0.000(6)
C4C 0.030(6) 0.049(7) 0.031(7) 0.010(6) -0.005(5) 0.002(6)
C5C 0.083(8) 0.019(4) 0.036(6) 0.001(4) -0.026(5) 0.003(5)
C6C 0.137(17) 0.040(8) 0.064(11) -0.003(8) -0.009(10) 0.025(10)
C7C 0.063(9) 0.130(15) 0.039(8) 0.005(9) -0.017(6) 0.030(9)
C8C 0.131(13) 0.058(8) 0.044(9) 0.016(7) -0.017(8) 0.032(9)
C9C 0.140(15) 0.050(8) 0.065(10) 0.008(7) 0.027(10) 0.022(9)
S1D 0.050(2) 0.091(3) 0.050(2) 0.025(2) 0.0044(18) 0.034(2)
S2D 0.045(2) 0.072(3) 0.061(3) 0.038(2) 0.0020(17) 0.016(2)
S3D 0.056(2) 0.077(3) 0.058(3) 0.024(2) -0.0024(19) 0.031(2)
S4D 0.058(2) 0.058(2) 0.066(3) 0.029(2) 0.000(2) 0.019(2)
O1D 0.069(6) 0.049(6) 0.042(6) 0.010(5) -0.004(5) 0.019(5)
O2D 0.046(5) 0.047(6) 0.061(7) 0.020(5) -0.004(5) 0.009(5)
C1D 0.039(7) 0.085(10) 0.021(6) 0.023(6) 0.002(5) 0.021(7)
C2D 0.050(8) 0.062(9) 0.075(12) 0.029(8) 0.006(8) 0.001(8)
C3D 0.039(7) 0.054(8) 0.056(9) 0.035(7) 0.000(6) 0.007(7)
C4D 0.050(8) 0.061(10) 0.064(11) 0.029(9) 0.014(7) 0.018(8)
C5D 0.038(7) 0.107(13) 0.056(10) 0.040(9) 0.015(7) 0.030(8)
C6D 0.035(7) 0.104(12) 0.051(9) 0.046(8) 0.004(6) 0.007(8)
C7D 0.063(9) 0.062(9) 0.077(12) 0.025(8) 0.013(8) 0.029(8)
C8D 0.050(8) 0.081(12) 0.049(10) 0.016(8) 0.005(7) 0.003(8)
C9D 0.057(9) 0.108(14) 0.095(14) 0.044(11) 0.029(9) 0.028(10)
S1E 0.072(3) 0.082(3) 0.087(3) 0.040(3) 0.030(3) 0.014(3)
S2E 0.076(3) 0.102(4) 0.094(4) 0.051(3) 0.033(3) 0.021(3)
S3E 0.0576(16) 0.0609(17) 0.0593(19) 0.0245(15) 0.0197(14) 0.0083(15)
S4E 0.0616(17) 0.0586(16) 0.066(2) 0.0311(15) 0.0247(15) 0.0144(14)
O1E 0.027(4) 0.051(5) 0.019(4) 0.022(3) -0.002(3) -0.007(4)
O2E 0.023(4) 0.031(4) 0.035(4) 0.019(3) -0.007(3) -0.003(3)
C1E 0.058(4) 0.059(4) 0.059(4) 0.023(2) 0.011(2) 0.016(2)
C2E 0.052(3) 0.050(3) 0.054(3) 0.021(2) 0.014(2) 0.0121(19)
C3E 0.062(7) 0.040(5) 0.065(8) 0.021(5) -0.008(6) 0.013(5)
C4E 0.049(7) 0.060(7) 0.049(7) 0.016(5) 0.000(5) 0.024(6)
C5E 0.054(4) 0.054(4) 0.053(4) 0.023(2) 0.011(2) 0.011(2)
C6E 0.068(8) 0.132(13) 0.022(6) -0.006(6) 0.001(5) -0.077(9)
C7E 0.105(6) 0.105(6) 0.104(6) 0.043(3) 0.025(2) 0.021(2)
C8E 0.085(10) 0.070(8) 0.046(8) 0.014(6) 0.001(7) 0.017(7)
C9E 0.060(6) 0.054(6) 0.044(6) 0.015(5) 0.008(5) -0.002(6)
Co1 0.0508(10) 0.0415(10) 0.0425(11) 0.0088(8) -0.0076(8) 0.0117(9)
Co2 0.0483(10) 0.0384(9) 0.0460(11) 0.0075(8) -0.0032(8) 0.0108(8)
Cl1 0.084(3) 0.079(3) 0.058(2) 0.008(2) -0.004(2) 0.051(2)
Cl2 0.074(3) 0.057(2) 0.058(2) 0.0227(18) 0.006(2) 0.014(2)
Cl3 0.066(2) 0.0494(19) 0.038(2) 0.0082(16) -0.0047(17) 0.0203(18)
Cl4 0.063(2) 0.056(2) 0.069(3) 0.0149(19) -0.001(2) -0.008(2)
Cl5 0.059(2) 0.055(2) 0.068(3) 0.0153(19) 0.0035(19) -0.0034(19)
Cl6 0.065(2) 0.081(3) 0.062(3) -0.005(2) -0.0043(19) 0.038(2)
Cl7 0.069(2) 0.0466(19) 0.058(2) 0.0222(17) 0.0014(19) 0.0104(18)
Cl8 0.069(2) 0.0465(19) 0.050(2) 0.0098(17) -0.0017(18) 0.0276(18)

loop_
_atom_type_symbol
_atom_type_description
_atom_type_scat_dispersion_real
_atom_type_scat_dispersion_imag
_atom_type_scat_source
C C 0.0033 0.0016 'International Tables Vol C Tables 4.2.6.8 and 6.1.1.4'
H H 0.0000 0.0000 'International Tables Vol C Tables 4.2.6.8 and 6.1.1.4'
O O 0.0106 0.0060 'International Tables Vol C Tables 4.2.6.8 and 6.1.1.4'
S S 0.1246 0.1234 'International Tables Vol C Tables 4.2.6.8 and 6.1.1.4'
Cl Cl 0.1484 0.1585 'International Tables Vol C Tables 4.2.6.8 and 6.1.1.4'
Co Co 0.3494 0.9721 'International Tables Vol C Tables 4.2.6.8 and 6.1.1.4'

loop_
_geom_angle_atom_site_label_1
_geom_angle_atom_site_label_2
_geom_angle_atom_site_label_3
_geom_angle
C1A S1A C5A 94.0(6)
C1A S2A C6A 97.0(6)
C3A S3A C2A 94.7(6)
C2A S4A C4A 95.0(6)
C7A O1A C3A 113.0(12)
C4A O2A C8A 114.0(13)
C2A C1A S2A 123.5(8)
C2A C1A S1A 122.2(8)
S2A C1A S1A 114.2(5)
C1A C2A S3A 124.7(9)
C1A C2A S4A 119.7(9)
S3A C2A S4A 115.5(6)
C4A C3A O1A 120.4(13)
C4A C3A S3A 121.8(10)
O1A C3A S3A 117.6(9)
O2A C4A C3A 129.2(13)
O2A C4A S4A 117.5(9)
C3A C4A S4A 112.7(11)
C6A C5A C9A 121.2(10)
C6A C5A S1A 116.7(11)
C9A C5A S1A 119.5(11)
C5A C6A S2A 114.3(10)
O1A C7A C8A 127.4(15)
O2A C8A C7A 112.1(13)
C5B S1B C1B 97.0(6)
C1B S2B C6B 96.9(6)
C2B S3B C3B 93.4(6)
C2B S4B C4B 94.8(6)
C3B O1B C7B 107.4(11)
C4B O2B C8B 112.1(12)
C2B C1B S2B 124.1(10)
C2B C1B S1B 123.1(10)
S2B C1B S1B 112.7(7)
C1B C2B S4B 121.9(10)
C1B C2B S3B 120.4(10)
S4B C2B S3B 117.7(6)
C4B C3B O1B 124.0(13)
C4B C3B S3B 119.0(12)
O1B C3B S3B 117.0(10)
O2B C4B C3B 125.6(14)
O2B C4B S4B 119.3(10)
C3B C4B S4B 115.0(11)
C6B C5B C9B 127.0(12)
C6B C5B S1B 116.9(11)
C9B C5B S1B 116.1(9)
C5B C6B S2B 116.3(11)
O1B C7B C8B 116.5(11)
C7B C8B O2B 108.0(12)
C1C S1C C5C 97.2(5)
C6C S2C C1C 94.1(6)
C3C S3C C2C 94.5(6)
C4C S4C C2C 95.6(5)
C3C O1C C7C 112.6(12)
C4C O2C C8C 111.8(10)
C2C C1C S1C 124.4(9)
C2C C1C S2C 121.0(9)
S1C C1C S2C 114.6(6)
C1C C2C S4C 123.9(9)
C1C C2C S3C 120.9(9)
S4C C2C S3C 115.2(6)
O1C C3C C4C 127.1(12)
O1C C3C S3C 118.1(10)
C4C C3C S3C 114.8(9)
C3C C4C O2C 122.5(11)
C3C C4C S4C 119.8(9)
O2C C4C S4C 117.4(9)
C6C C5C C9C 130.0(12)
C6C C5C S1C 111.7(9)
C9C C5C S1C 118.1(9)
C5C C6C S2C 121.8(11)
C8C C7C O1C 109.9(11)
O2C C8C C7C 118.7(13)
C1D S1D C5D 96.1(6)
C6D S2D C1D 93.6(6)
C3D S3D C2D 96.2(6)
C2D S4D C4D 95.6(7)
C3D O1D C7D 114.7(11)
C4D O2D C8D 111.5(12)
C2D C1D S1D 122.8(11)
C2D C1D S2D 121.2(11)
S1D C1D S2D 115.7(6)
C1D C2D S4D 125.3(12)
C1D C2D S3D 120.7(12)
S4D C2D S3D 113.7(7)
O1D C3D C4D 123.5(14)
O1D C3D S3D 119.2(10)
C4D C3D S3D 117.0(11)
O2D C4D C3D 125.4(14)
O2D C4D S4D 117.2(9)
C3D C4D S4D 117.3(12)
C6D C5D C9D 125.8(14)
C6D C5D S1D 113.2(11)
C9D C5D S1D 120.9(11)
C5D C6D S2D 121.4(11)
O1D C7D C8D 106.8(12)
O2D C8D C7D 116.0(13)
C5E S1E C1E 98.0(6)
C6E S2E C1E 93.6(6)
C3E S3E C2E 93.1(5)
C2E S4E C4E 92.0(5)
C3E O1E C7E 113.6(10)
C4E O2E C8E 106.5(9)
C2E C1E S1E 125.6(10)
C2E C1E S2E 122.1(10)
S1E C1E S2E 112.3(6)
C1E C2E S3E 121.1(9)
C1E C2E S4E 121.7(9)
S3E C2E S4E 117.2(5)
O1E C3E C4E 129.7(11)
O1E C3E S3E 111.0(9)
C4E C3E S3E 119.2(10)
O2E C4E C3E 133.7(11)
O2E C4E S4E 107.8(8)
C3E C4E S4E 118.4(10)
C6E C5E C9E 126.9(12)
C6E C5E S1E 114.3(10)
C9E C5E S1E 118.2(8)
C5E C6E S2E 120.9(10)
C8E C7E O1E 116.2(14)
C7E C8E O2E 118.1(12)
Cl4 Co1 Cl2 107.37(17)
Cl4 Co1 Cl1 105.81(17)
Cl2 Co1 Cl1 111.27(18)
Cl4 Co1 Cl3 118.65(17)
Cl2 Co1 Cl3 107.69(14)
Cl1 Co1 Cl3 106.04(15)
Cl5 Co2 Cl7 107.86(16)
Cl5 Co2 Cl6 106.91(17)
Cl7 Co2 Cl6 109.94(19)
Cl5 Co2 Cl8 116.37(17)
Cl7 Co2 Cl8 108.26(14)
Cl6 Co2 Cl8 107.42(15)

loop_
_geom_bond_atom_site_label_1
_geom_bond_atom_site_label_2
_geom_bond_distance
S1A C1A 1.735(8)
S1A C5A 1.754(9)
S2A C1A 1.722(8)
S2A C6A 1.726(8)
S3A C3A 1.696(15)
S3A C2A 1.725(13)
S4A C2A 1.759(13)
S4A C4A 1.789(13)
O1A C7A 1.309(19)
O1A C3A 1.377(15)
O2A C4A 1.290(16)
O2A C8A 1.45(2)
C1A C2A 1.349(8)
C3A C4A 1.352(9)
C5A C6A 1.346(9)
C5A C9A 1.58(2)
C7A C8A 1.491(5)
S1B C5B 1.758(13)
S1B C1B 1.765(14)
S2B C1B 1.745(14)
S2B C6B 1.782(14)
S3B C2B 1.714(12)
S3B C3B 1.729(15)
S4B C2B 1.712(13)
S4B C4B 1.744(15)
O1B C3B 1.382(17)
O1B C7B 1.431(18)
O2B C4B 1.308(17)
O2B C8B 1.480(18)
C1B C2B 1.348(9)
C3B C4B 1.357(9)
C5B C6B 1.337(9)
C5B C9B 1.50(2)
C7B C8B 1.45(2)
S1C C1C 1.727(12)
S1C C5C 1.737(10)
S2C C6C 1.686(15)
S2C C1C 1.730(11)
S3C C3C 1.749(14)
S3C C2C 1.751(12)
S4C C4C 1.676(12)
S4C C2C 1.708(13)
O1C C3C 1.326(15)
O1C C7C 1.49(2)
O2C C4C 1.374(14)
O2C C8C 1.407(17)
C1C C2C 1.353(9)
C3C C4C 1.351(9)
C5C C6C 1.363(9)
C5C C9C 1.41(2)
C7C C8C 1.485(5)
S1D C1D 1.690(14)
S1D C5D 1.714(15)
S2D C6D 1.655(15)
S2D C1D 1.726(13)
S3D C3D 1.713(15)
S3D C2D 1.763(17)
S4D C2D 1.738(17)
S4D C4D 1.739(16)
O1D C3D 1.317(15)
O1D C7D 1.499(19)
O2D C4D 1.337(18)
O2D C8D 1.429(19)
C1D C2D 1.360(9)
C3D C4D 1.354(9)
C5D C6D 1.348(9)
C5D C9D 1.50(2)
C7D C8D 1.51(2)
S1E C5E 1.719(14)
S1E C1E 1.722(13)
S2E C6E 1.716(12)
S2E C1E 1.791(13)
S3E C3E 1.722(11)
S3E C2E 1.751(11)
S4E C2E 1.759(11)
S4E C4E 1.761(11)
O1E C3E 1.175(14)
O1E C7E 1.53(2)
O2E C4E 1.260(13)
O2E C8E 1.585(16)
C1E C2E 1.374(9)
C3E C4E 1.316(9)
C5E C6E 1.310(9)
C5E C9E 1.466(17)
C7E C8E 1.487(5)
Co1 Cl4 2.248(4)
Co1 Cl2 2.275(4)
Co1 Cl1 2.297(4)
Co1 Cl3 2.300(4)
Co2 Cl5 2.247(4)
Co2 Cl7 2.277(4)
Co2 Cl6 2.278(4)
Co2 Cl8 2.298(4)
